data_4129946
loop_
_publ_author_name
'Xu, Tao'
'Yin, Chih-Juo Madeline'
'Wodrich, Matthew D.'
'Mazza, Simona'
'Schultz, Katherine M.'
'Scopelliti, Rosario'
'Hu, Xile'

_publ_section_title
;
 A Functional Model of [Fe]-Hydrogenase.
;
_journal_issue 10
_journal_name_full 'Journal of the American Chemical Society'
_journal_page_first 3270
_journal_page_last 3273
_journal_paper_doi 10.1021/jacs.5b12095
_journal_volume 138
_journal_year 2016
_chemical_formula_moiety 'C13 H27 Fe I2 N O2 P2'
_chemical_formula_sum 'C13 H27 Fe I2 N O2 P2'
_chemical_formula_weight 600.95
_space_group_IT_number 2
_space_group_name_Hall '-P 1'
_space_group_name_H-M_alt 'P -1'
_symmetry_cell_setting triclinic
_symmetry_space_group_name_Hall '-P 1'
_symmetry_space_group_name_H-M 'P -1'
_atom_sites_solution_hydrogens geom
_atom_sites_solution_primary direct
_atom_sites_solution_secondary difmap
_audit_creation_method SHELXL-97
_audit_update_record
;
2015-07-20 # Formatted by publCIF

;
_cell_angle_alpha 70.791(9)
_cell_angle_beta 77.122(10)
_cell_angle_gamma 86.609(8)
_cell_formula_units_Z 2
_cell_length_a 8.3832(9)
_cell_length_b 9.5280(7)
_cell_length_c 14.1771(19)
_cell_measurement_reflns_used 247
_cell_measurement_temperature 100(2)
_cell_measurement_theta_max 22
_cell_measurement_theta_min 3
_cell_volume 1042.3(2)
_computing_cell_refinement 'Dirax/lsq (Duisenberg & Schreurs, 1989-2000)'
_computing_data_collection 'Collect (Bruker AXS BV, 1997-2004)'
_computing_data_reduction 'EvalCCD (Duisenberg & Schreurs, 1990-2000)'
_computing_molecular_graphics 'Bruker SHELXTL'
_computing_publication_material 'Bruker SHELXTL'
_computing_structure_refinement 'SHELXL-97 (Sheldrick, 1997)'
_computing_structure_solution 'SHELXS-97 (Sheldrick, 1990)'
_diffrn_ambient_temperature 100(2)
_diffrn_measured_fraction_theta_full 0.985
_diffrn_measured_fraction_theta_max 0.985
_diffrn_measurement_device_type 'Bruker APEX II CCD'
_diffrn_measurement_method 'phi and omega scans'
_diffrn_radiation_monochromator graphite
_diffrn_radiation_source 'fine-focus sealed tube'
_diffrn_radiation_type MoK\a
_diffrn_radiation_wavelength 0.71073
_diffrn_reflns_av_R_equivalents 0.0463
_diffrn_reflns_av_sigmaI/netI 0.0512
_diffrn_reflns_limit_h_max 10
_diffrn_reflns_limit_h_min -10
_diffrn_reflns_limit_k_max 12
_diffrn_reflns_limit_k_min -12
_diffrn_reflns_limit_l_max 18
_diffrn_reflns_limit_l_min -18
_diffrn_reflns_number 12095
_diffrn_reflns_theta_full 27.50
_diffrn_reflns_theta_max 27.50
_diffrn_reflns_theta_min 2.64
_exptl_absorpt_coefficient_mu 3.842
_exptl_absorpt_correction_T_max 0.7456
_exptl_absorpt_correction_T_min 0.3689
_exptl_absorpt_correction_type multi-scan
_exptl_absorpt_process_details 'SADABS 2008, Bruker AXS, 2008'
_exptl_crystal_colour orange
_exptl_crystal_density_diffrn 1.915
_exptl_crystal_density_method 'not measured'
_exptl_crystal_description prism
_exptl_crystal_F_000 580
_exptl_crystal_size_max 0.50
_exptl_crystal_size_mid 0.28
_exptl_crystal_size_min 0.15
_refine_diff_density_max 1.575
_refine_diff_density_min -2.070
_refine_diff_density_rms 0.192
_refine_ls_extinction_method none
_refine_ls_goodness_of_fit_ref 1.108
_refine_ls_hydrogen_treatment constr
_refine_ls_matrix_type full
_refine_ls_number_parameters 211
_refine_ls_number_reflns 4726
_refine_ls_number_restraints 3
_refine_ls_restrained_S_all 1.110
_refine_ls_R_factor_all 0.0618
_refine_ls_R_factor_gt 0.0524
_refine_ls_shift/su_max 0.000
_refine_ls_shift/su_mean 0.000
_refine_ls_structure_factor_coef Fsqd
_refine_ls_weighting_details 'calc w=1/[\s^2^(Fo^2^)+(0.0505P)^2^+8.7177P] where P=(Fo^2^+2Fc^2^)/3'
_refine_ls_weighting_scheme calc
_refine_ls_wR_factor_gt 0.1326
_refine_ls_wR_factor_ref 0.1402
_reflns_number_gt 4115
_reflns_number_total 4726
_reflns_threshold_expression >2sigma(I)
_cod_data_source_file ja5b12095_si_003.cif
_cod_data_source_block xt2892-a
_cod_original_cell_volume 1042.33(19)
_cod_database_code 4129946
_publcif_datablock.id {939f3910-093b-4de9-851d-84393b526db3}

_publcif_info_exptl_table_max_cols 4
_publcif_info_exptl_table_use_headnotes n

loop_
_symmetry_equiv_pos_as_xyz
'x, y, z'
'-x, -y, -z'

loop_
_atom_site_label
_atom_site_type_symbol
_atom_site_fract_x
_atom_site_fract_y
_atom_site_fract_z
_atom_site_U_iso_or_equiv
_atom_site_adp_type
_atom_site_occupancy
_atom_site_symmetry_multiplicity
_atom_site_calc_flag
_atom_site_refinement_flags
_atom_site_disorder_assembly
_atom_site_disorder_group
Fe1 Fe 0.59588(11) 0.36601(11) 0.23053(7) 0.0241(2) Uani 1 1 d D . .
I1 I 0.36436(5) 0.36283(5) 0.39424(3) 0.02900(15) Uani 1 1 d . A .
I2A I 0.54137(8) 0.08410(6) 0.25324(5) 0.0317(2) Uani 0.843(3) 1 d P A 1
C2A C 0.4383(11) 0.4020(10) 0.1580(7) 0.0292(17) Uani 0.843(3) 1 d PD A 1
O2A O 0.3375(11) 0.4138(12) 0.1113(6) 0.044(2) Uani 0.843(3) 1 d PD A 1
I2B I 0.3922(6) 0.3559(10) 0.1269(4) 0.067(2) Uani 0.157(3) 1 d P A 2
C2B C 0.565(4) 0.161(2) 0.273(3) 0.0292(17) Uani 0.157(3) 1 d PD A 2
O2B O 0.482(5) 0.067(3) 0.268(3) 0.044(2) Uani 0.157(3) 1 d PD A 2
P1 P 0.6341(2) 0.6113(2) 0.19736(13) 0.0267(4) Uani 1 1 d . A .
P2 P 0.7810(2) 0.29969(18) 0.33491(12) 0.0220(3) Uani 1 1 d . A .
O1 O 0.8449(6) 0.3641(7) 0.0517(4) 0.0396(13) Uani 1 1 d . . .
N1 N 0.8573(7) 0.5859(6) 0.3143(5) 0.0271(11) Uani 1 1 d . A .
C1 C 0.7480(8) 0.3656(8) 0.1228(5) 0.0282(14) Uani 1 1 d . A .
C3 C 0.7945(12) 0.6932(10) 0.0828(6) 0.048(2) Uani 1 1 d . . .
H3A H 0.8951 0.6347 0.0908 0.057 Uiso 1 1 calc R A .
H3B H 0.7598 0.6818 0.0233 0.057 Uiso 1 1 calc R . .
C4 C 0.8377(18) 0.8555(12) 0.0579(9) 0.083(4) Uani 1 1 d . A .
H4A H 0.7427 0.9166 0.0424 0.125 Uiso 1 1 calc R . .
H4B H 0.9294 0.8849 -0.0015 0.125 Uiso 1 1 calc R . .
H4C H 0.8689 0.8699 0.1168 0.125 Uiso 1 1 calc R . .
C5 C 0.4530(11) 0.7313(10) 0.1837(8) 0.049(2) Uani 1 1 d . . .
H5A H 0.3582 0.6789 0.2368 0.058 Uiso 1 1 calc R A .
H5B H 0.4737 0.8230 0.1976 0.058 Uiso 1 1 calc R . .
C6 C 0.407(2) 0.7748(15) 0.0821(13) 0.111(6) Uani 1 1 d . A .
H6A H 0.4551 0.8727 0.0396 0.167 Uiso 1 1 calc R . .
H6B H 0.2877 0.7791 0.0918 0.167 Uiso 1 1 calc R . .
H6C H 0.4486 0.7013 0.0482 0.167 Uiso 1 1 calc R . .
C7 C 0.7069(8) 0.6629(7) 0.2950(5) 0.0276(13) Uani 1 1 d . . .
H7A H 0.7268 0.7717 0.2713 0.033 Uiso 1 1 calc R A .
H7B H 0.6220 0.6367 0.3592 0.033 Uiso 1 1 calc R . .
C8 C 0.8222(8) 0.4386(7) 0.3903(5) 0.0251(13) Uani 1 1 d . . .
H8A H 0.7261 0.4442 0.4440 0.030 Uiso 1 1 calc R A .
H8B H 0.9167 0.4067 0.4232 0.030 Uiso 1 1 calc R . .
C9 C 0.9623(9) 0.6747(9) 0.3444(6) 0.0349(16) Uani 1 1 d . . .
H9A H 0.9856 0.7719 0.2912 0.052 Uiso 1 1 calc R A .
H9B H 1.0653 0.6228 0.3530 0.052 Uiso 1 1 calc R . .
H9C H 0.9061 0.6886 0.4091 0.052 Uiso 1 1 calc R . .
C10 C 0.7295(9) 0.1324(8) 0.4483(6) 0.0342(16) Uani 1 1 d . . .
H10A H 0.6115 0.1341 0.4791 0.041 Uiso 1 1 calc R A .
H10B H 0.7481 0.0438 0.4258 0.041 Uiso 1 1 calc R . .
C11 C 0.8268(11) 0.1158(10) 0.5311(6) 0.047(2) Uani 1 1 d . A .
H11A H 0.9441 0.1251 0.5001 0.070 Uiso 1 1 calc R . .
H11B H 0.8033 0.0180 0.5836 0.070 Uiso 1 1 calc R . .
H11C H 0.7952 0.1936 0.5626 0.070 Uiso 1 1 calc R . .
C12 C 0.9899(8) 0.2684(8) 0.2718(5) 0.0303(15) Uani 1 1 d . . .
H12A H 1.0251 0.3557 0.2101 0.036 Uiso 1 1 calc R A .
H12B H 1.0635 0.2627 0.3187 0.036 Uiso 1 1 calc R . .
C13 C 1.0127(10) 0.1279(10) 0.2398(7) 0.0420(19) Uani 1 1 d . A .
H13A H 0.9817 0.0399 0.3003 0.063 Uiso 1 1 calc R . .
H13B H 1.1276 0.1210 0.2070 0.063 Uiso 1 1 calc R . .
H13C H 0.9434 0.1333 0.1915 0.063 Uiso 1 1 calc R . .

loop_
_atom_site_aniso_label
_atom_site_aniso_U_11
_atom_site_aniso_U_22
_atom_site_aniso_U_33
_atom_site_aniso_U_23
_atom_site_aniso_U_13
_atom_site_aniso_U_12
Fe1 0.0174(4) 0.0363(5) 0.0241(4) -0.0156(4) -0.0066(3) 0.0001(4)
I1 0.0205(2) 0.0437(3) 0.0254(2) -0.01516(19) -0.00392(15) 0.00003(17)
I2A 0.0361(3) 0.0268(3) 0.0385(3) -0.0150(2) -0.0135(3) -0.0013(2)
C2A 0.017(4) 0.041(5) 0.028(4) -0.004(4) -0.012(3) -0.004(3)
O2A 0.025(4) 0.078(6) 0.034(4) -0.008(4) -0.023(3) -0.018(4)
I2B 0.021(2) 0.141(6) 0.026(2) -0.003(3) -0.0126(16) -0.015(3)
C2B 0.017(4) 0.041(5) 0.028(4) -0.004(4) -0.012(3) -0.004(3)
O2B 0.025(4) 0.078(6) 0.034(4) -0.008(4) -0.023(3) -0.018(4)
P1 0.0270(8) 0.0299(9) 0.0241(8) -0.0080(7) -0.0097(6) 0.0050(7)
P2 0.0222(8) 0.0230(8) 0.0244(7) -0.0086(6) -0.0114(6) 0.0028(6)
O1 0.028(3) 0.060(4) 0.035(3) -0.024(3) -0.004(2) 0.009(2)
N1 0.025(3) 0.027(3) 0.036(3) -0.016(2) -0.010(2) 0.000(2)
C1 0.017(3) 0.044(4) 0.031(3) -0.019(3) -0.011(3) 0.006(3)
C3 0.063(6) 0.046(5) 0.029(4) -0.011(3) 0.005(4) -0.017(4)
C4 0.119(11) 0.052(6) 0.057(6) -0.008(5) 0.022(7) -0.032(7)
C5 0.051(5) 0.036(4) 0.067(6) -0.016(4) -0.037(5) 0.020(4)
C6 0.156(14) 0.066(8) 0.156(15) -0.037(9) -0.135(13) 0.044(9)
C7 0.032(3) 0.024(3) 0.033(3) -0.014(3) -0.011(3) 0.005(3)
C8 0.026(3) 0.031(3) 0.023(3) -0.012(3) -0.012(2) 0.001(3)
C9 0.027(3) 0.038(4) 0.046(4) -0.018(3) -0.010(3) -0.004(3)
C10 0.038(4) 0.028(4) 0.034(4) 0.000(3) -0.017(3) -0.003(3)
C11 0.043(4) 0.052(5) 0.036(4) 0.008(4) -0.023(4) -0.007(4)
C12 0.024(3) 0.039(4) 0.035(4) -0.016(3) -0.017(3) 0.010(3)
C13 0.038(4) 0.050(5) 0.053(5) -0.031(4) -0.024(4) 0.022(4)

loop_
_atom_type_symbol
_atom_type_description
_atom_type_scat_dispersion_real
_atom_type_scat_dispersion_imag
_atom_type_scat_source
C C 0.0033 0.0016 'International Tables Vol C Tables 4.2.6.8 and 6.1.1.4'
H H 0.0000 0.0000 'International Tables Vol C Tables 4.2.6.8 and 6.1.1.4'
N N 0.0061 0.0033 'International Tables Vol C Tables 4.2.6.8 and 6.1.1.4'
O O 0.0106 0.0060 'International Tables Vol C Tables 4.2.6.8 and 6.1.1.4'
P P 0.1023 0.0942 'International Tables Vol C Tables 4.2.6.8 and 6.1.1.4'
Fe Fe 0.3463 0.8444 'International Tables Vol C Tables 4.2.6.8 and 6.1.1.4'
I I -0.4742 1.8119 'International Tables Vol C Tables 4.2.6.8 and 6.1.1.4'

loop_
_geom_angle_atom_site_label_1
_geom_angle_atom_site_label_2
_geom_angle_atom_site_label_3
_geom_angle
C1 Fe1 C2A 91.9(3)
C1 Fe1 C2B 92.8(14)
C2A Fe1 C2B 93.2(10)
C1 Fe1 P1 91.8(3)
C2A Fe1 P1 91.3(3)
C2B Fe1 P1 173.4(13)
C1 Fe1 P2 91.7(2)
C2A Fe1 P2 174.1(3)
C2B Fe1 P2 81.9(10)
P1 Fe1 P2 93.26(7)
C1 Fe1 I2B 86.4(2)
C2A Fe1 I2B 13.6(4)
C2B Fe1 I2B 81.1(10)
P1 Fe1 I2B 103.9(2)
P2 Fe1 I2B 162.8(2)
C1 Fe1 I2A 85.9(2)
C2A Fe1 I2A 83.9(3)
C2B Fe1 I2A 11.8(12)
P1 Fe1 I2A 174.62(6)
P2 Fe1 I2A 91.68(5)
I2B Fe1 I2A 71.1(2)
C1 Fe1 I1 179.2(2)
C2A Fe1 I1 88.0(3)
C2B Fe1 I1 86.4(14)
P1 Fe1 I1 88.99(6)
P2 Fe1 I1 88.35(5)
I2B Fe1 I1 93.31(12)
I2A Fe1 I1 93.29(4)
O2A C2A Fe1 174.6(10)
O2B C2B Fe1 142(3)
C3 P1 C7 101.8(4)
C3 P1 C5 106.8(5)
C7 P1 C5 100.8(4)
C3 P1 Fe1 112.6(3)
C7 P1 Fe1 115.9(2)
C5 P1 Fe1 117.2(3)
C8 P2 C12 100.1(3)
C8 P2 C10 102.4(3)
C12 P2 C10 104.6(3)
C8 P2 Fe1 115.9(2)
C12 P2 Fe1 115.2(2)
C10 P2 Fe1 116.5(2)
C7 N1 C8 111.0(5)
C7 N1 C9 111.3(5)
C8 N1 C9 111.5(5)
O1 C1 Fe1 178.6(6)
C4 C3 P1 116.7(7)
C4 C3 H3A 108.1
P1 C3 H3A 108.1
C4 C3 H3B 108.1
P1 C3 H3B 108.1
H3A C3 H3B 107.3
C3 C4 H4A 109.5
C3 C4 H4B 109.5
H4A C4 H4B 109.5
C3 C4 H4C 109.5
H4A C4 H4C 109.5
H4B C4 H4C 109.5
C6 C5 P1 116.0(9)
C6 C5 H5A 108.3
P1 C5 H5A 108.3
C6 C5 H5B 108.3
P1 C5 H5B 108.3
H5A C5 H5B 107.4
C5 C6 H6A 109.5
C5 C6 H6B 109.5
H6A C6 H6B 109.5
C5 C6 H6C 109.5
H6A C6 H6C 109.5
H6B C6 H6C 109.5
N1 C7 P1 110.4(4)
N1 C7 H7A 109.6
P1 C7 H7A 109.6
N1 C7 H7B 109.6
P1 C7 H7B 109.6
H7A C7 H7B 108.1
N1 C8 P2 112.6(4)
N1 C8 H8A 109.1
P2 C8 H8A 109.1
N1 C8 H8B 109.1
P2 C8 H8B 109.1
H8A C8 H8B 107.8
N1 C9 H9A 109.5
N1 C9 H9B 109.5
H9A C9 H9B 109.5
N1 C9 H9C 109.5
H9A C9 H9C 109.5
H9B C9 H9C 109.5
C11 C10 P2 115.0(5)
C11 C10 H10A 108.5
P2 C10 H10A 108.5
C11 C10 H10B 108.5
P2 C10 H10B 108.5
H10A C10 H10B 107.5
C10 C11 H11A 109.5
C10 C11 H11B 109.5
H11A C11 H11B 109.5
C10 C11 H11C 109.5
H11A C11 H11C 109.5
H11B C11 H11C 109.5
C13 C12 P2 115.6(5)
C13 C12 H12A 108.4
P2 C12 H12A 108.4
C13 C12 H12B 108.4
P2 C12 H12B 108.4
H12A C12 H12B 107.4
C12 C13 H13A 109.5
C12 C13 H13B 109.5
H13A C13 H13B 109.5
C12 C13 H13C 109.5
H13A C13 H13C 109.5
H13B C13 H13C 109.5

loop_
_geom_bond_atom_site_label_1
_geom_bond_atom_site_label_2
_geom_bond_distance
Fe1 C1 1.759(7)
Fe1 C2A 1.800(10)
Fe1 C2B 1.86(2)
Fe1 P1 2.254(2)
Fe1 P2 2.2998(18)
Fe1 I2B 2.513(6)
Fe1 I2A 2.6528(11)
Fe1 I1 2.6660(10)
C2A O2A 1.164(12)
C2B O2B 1.20(2)
P1 C3 1.837(8)
P1 C7 1.842(7)
P1 C5 1.852(8)
P2 C8 1.830(6)
P2 C12 1.836(7)
P2 C10 1.843(7)
O1 C1 1.148(8)
N1 C7 1.454(8)
N1 C8 1.459(9)
N1 C9 1.473(9)
C3 C4 1.516(13)
C3 H3A 0.9900
C3 H3B 0.9900
C4 H4A 0.9800
C4 H4B 0.9800
C4 H4C 0.9800
C5 C6 1.492(15)
C5 H5A 0.9900
C5 H5B 0.9900
C6 H6A 0.9800
C6 H6B 0.9800
C6 H6C 0.9800
C7 H7A 0.9900
C7 H7B 0.9900
C8 H8A 0.9900
C8 H8B 0.9900
C9 H9A 0.9800
C9 H9B 0.9800
C9 H9C 0.9800
C10 C11 1.536(10)
C10 H10A 0.9900
C10 H10B 0.9900
C11 H11A 0.9800
C11 H11B 0.9800
C11 H11C 0.9800
C12 C13 1.538(10)
C12 H12A 0.9900
C12 H12B 0.9900
C13 H13A 0.9800
C13 H13B 0.9800
C13 H13C 0.9800

loop_
_geom_torsion_atom_site_label_1
_geom_torsion_atom_site_label_2
_geom_torsion_atom_site_label_3
_geom_torsion_atom_site_label_4
_geom_torsion
C1 Fe1 C2B O2B -94(7)
C2A Fe1 C2B O2B -2(7)
P2 Fe1 C2B O2B 175(7)
I2B Fe1 C2B O2B -8(6)
I2A Fe1 C2B O2B -39(5)
I1 Fe1 C2B O2B 86(7)
C1 Fe1 P1 C3 -0.4(4)
C2A Fe1 P1 C3 -92.3(4)
P2 Fe1 P1 C3 91.4(4)
I2B Fe1 P1 C3 -87.1(4)
I1 Fe1 P1 C3 179.7(4)
C1 Fe1 P1 C7 -116.9(3)
C2A Fe1 P1 C7 151.1(4)
P2 Fe1 P1 C7 -25.2(3)
I2B Fe1 P1 C7 156.3(3)
I1 Fe1 P1 C7 63.1(3)
C1 Fe1 P1 C5 124.1(4)
C2A Fe1 P1 C5 32.2(4)
P2 Fe1 P1 C5 -144.1(4)
I2B Fe1 P1 C5 37.3(4)
I1 Fe1 P1 C5 -55.8(4)
C1 Fe1 P2 C8 114.2(3)
C2B Fe1 P2 C8 -153.3(14)
P1 Fe1 P2 C8 22.3(3)
I2B Fe1 P2 C8 -162.5(5)
I2A Fe1 P2 C8 -159.9(2)
I1 Fe1 P2 C8 -66.6(2)
C1 Fe1 P2 C12 -2.2(4)
C2B Fe1 P2 C12 90.4(14)
P1 Fe1 P2 C12 -94.1(3)
I2B Fe1 P2 C12 81.1(5)
I2A Fe1 P2 C12 83.7(3)
I1 Fe1 P2 C12 177.0(3)
C1 Fe1 P2 C10 -125.3(4)
C2B Fe1 P2 C10 -32.7(15)
P1 Fe1 P2 C10 142.9(3)
I2B Fe1 P2 C10 -41.9(5)
I2A Fe1 P2 C10 -39.3(3)
I1 Fe1 P2 C10 54.0(3)
C7 P1 C3 C4 -51.3(10)
C5 P1 C3 C4 54.0(10)
Fe1 P1 C3 C4 -176.0(8)
C3 P1 C5 C6 46.5(10)
C7 P1 C5 C6 152.5(9)
Fe1 P1 C5 C6 -80.8(10)
C8 N1 C7 P1 -85.6(6)
C9 N1 C7 P1 149.6(5)
C3 P1 C7 N1 -67.0(6)
C5 P1 C7 N1 -176.9(5)
Fe1 P1 C7 N1 55.5(5)
C7 N1 C8 P2 82.5(6)
C9 N1 C8 P2 -152.8(5)
C12 P2 C8 N1 75.9(5)
C10 P2 C8 N1 -176.6(5)
Fe1 P2 C8 N1 -48.7(5)
C8 P2 C10 C11 -36.0(7)
C12 P2 C10 C11 68.1(7)
Fe1 P2 C10 C11 -163.5(6)
C8 P2 C12 C13 164.5(5)
C10 P2 C12 C13 58.7(6)
Fe1 P2 C12 C13 -70.5(6)

loop_
_publcif_info_datablock.id
_publcif_info_datablock.publ_exptl
_publcif_info_datablock.publ_geom
_publcif_info_datablock.structure
{939f3910-093b-4de9-851d-84393b526db3} y y y

loop_
_publcif_info_exptl_table_extra_item
sin_theta_over_lambda_max

loop_
_publcif_info_tables.block_id
_publcif_info_tables.reference_item
{939f3910-093b-4de9-851d-84393b526db3} '_publcif_info_datablock.publ_exptl'
